data_7240922
loop_
_publ_author_name
'Chen, Xiang'
'Guo, Zhaoqi'
'Zhang, Cong'
'Gao, Rong'
'Zhang, Jianguo'
'Ma, Haixia'

_publ_section_title
;
 Constructing 3D layered energetic metal-organic framework with strong
 stacking interactions of hydrogen-bridged rings: the way to insensitive
 high energy complex
;
_journal_name_full CrystEngComm
_journal_paper_doi 10.1039/D0CE00643B
_journal_year 2020
_chemical_formula_moiety 'C2 H4 N6 Na O3'
_chemical_formula_sum 'C2 H4 N6 Na O3'
_chemical_formula_weight 183.10
_space_group_crystal_system triclinic
_space_group_IT_number 2
_space_group_name_Hall '-P 1'
_space_group_name_H-M_alt 'P -1'
_atom_sites_solution_hydrogens mixed
_atom_sites_solution_primary direct
_audit_creation_date 2019-12-29
_audit_creation_method
;
Olex2 1.2
(compiled 2018.05.29 svn.r3508 for OlexSys, GUI svn.r5506)
;
_audit_update_record
;
2020-04-28 deposited with the CCDC.	2020-07-22 downloaded from the CCDC.
;
_cell_angle_alpha 106.150(9)
_cell_angle_beta 90.023(10)
_cell_angle_gamma 98.389(8)
_cell_formula_units_Z 2
_cell_length_a 3.752(2)
_cell_length_b 7.270(4)
_cell_length_c 12.060(7)
_cell_measurement_reflns_used 515
_cell_measurement_temperature 296(2)
_cell_measurement_theta_max 25.567
_cell_measurement_theta_min 3.521
_cell_volume 312.3(3)
_computing_cell_refinement 'SAINT v7.68A (Bruker, 2009)'
_computing_data_reduction 'SAINT v7.68A (Bruker, 2009)'
_computing_molecular_graphics 'Olex2 (Dolomanov et al., 2009)'
_computing_publication_material 'Olex2 (Dolomanov et al., 2009)'
_computing_structure_refinement 'ShelXL (Sheldrick, 2015)'
_computing_structure_solution 'ShelXS (Sheldrick, 2008)'
_diffrn_ambient_temperature 296.15
_diffrn_measured_fraction_theta_full 0.985
_diffrn_measured_fraction_theta_max 0.918
_diffrn_measurement_device_type 'Bruker APEX-II CCD'
_diffrn_measurement_method '\f and \w scans'
_diffrn_radiation_monochromator graphite
_diffrn_radiation_type MoK\a
_diffrn_radiation_wavelength 0.71073
_diffrn_reflns_av_R_equivalents 0.0227
_diffrn_reflns_av_unetI/netI 0.0575
_diffrn_reflns_Laue_measured_fraction_full 0.985
_diffrn_reflns_Laue_measured_fraction_max 0.918
_diffrn_reflns_limit_h_max 4
_diffrn_reflns_limit_h_min -4
_diffrn_reflns_limit_k_max 7
_diffrn_reflns_limit_k_min -9
_diffrn_reflns_limit_l_max 15
_diffrn_reflns_limit_l_min -8
_diffrn_reflns_number 1732
_diffrn_reflns_point_group_measured_fraction_full 0.985
_diffrn_reflns_point_group_measured_fraction_max 0.918
_diffrn_reflns_theta_full 25.242
_diffrn_reflns_theta_max 27.318
_diffrn_reflns_theta_min 1.760
_diffrn_standards_number 0
_exptl_absorpt_coefficient_mu 0.228
_exptl_absorpt_correction_T_max 0.7455
_exptl_absorpt_correction_T_min 0.5490
_exptl_absorpt_correction_type multi-scan
_exptl_absorpt_process_details
'SADABS-2008/1 (Bruker,2008) was used for absorption correction. wR2(int) was 0.0911 before and 0.0352 after correction. The Ratio of minimum to maximum transmission is 0.7364. The \l/2 correction factor is 0.0015.'
_exptl_crystal_colour 'dull red'
_exptl_crystal_colour_lustre dull
_exptl_crystal_colour_primary red
_exptl_crystal_density_diffrn 1.947
_exptl_crystal_description block
_exptl_crystal_F_000 186
_exptl_crystal_size_max 0.308
_exptl_crystal_size_mid 0.243
_exptl_crystal_size_min 0.133
_refine_diff_density_max 0.255
_refine_diff_density_min -0.272
_refine_diff_density_rms 0.065
_refine_ls_extinction_method none
_refine_ls_goodness_of_fit_ref 1.034
_refine_ls_hydrogen_treatment mixed
_refine_ls_matrix_type full
_refine_ls_number_parameters 115
_refine_ls_number_reflns 1294
_refine_ls_number_restraints 3
_refine_ls_restrained_S_all 1.033
_refine_ls_R_factor_all 0.0727
_refine_ls_R_factor_gt 0.0517
_refine_ls_shift/su_max 0.000
_refine_ls_shift/su_mean 0.000
_refine_ls_structure_factor_coef Fsqd
_refine_ls_weighting_details 'w=1/[\s^2^(Fo^2^)+(0.0514P)^2^+0.1850P] where P=(Fo^2^+2Fc^2^)/3'
_refine_ls_weighting_scheme calc
_refine_ls_wR_factor_gt 0.1178
_refine_ls_wR_factor_ref 0.1301
_reflns_Friedel_coverage 0.000
_reflns_number_gt 946
_reflns_number_total 1294
_reflns_threshold_expression 'I > 2\s(I)'
_cod_data_source_file d0ce00643b2.cif
_cod_data_source_block emof2
_cod_database_code 7240922
_shelx_shelxl_version_number 2018/3
_shelx_space_group_comment
;
The symmetry employed for this shelxl refinement is uniquely defined
by the following loop, which should always be used as a source of
symmetry information in preference to the above space-group names.
They are only intended as comments.
;
_shelx_estimated_absorpt_t_max 0.970
_shelx_estimated_absorpt_t_min 0.933
_olex2_refinement_description
;
1. Fixed Uiso
 At 1.2 times of:
  All N(H,H) groups, All O(H,H) groups
2. Restrained distances
 O1-H1B = O1-H1A
 0.86 with sigma of 0.02
 H1B-H1A
 1.39 with sigma of 0.04
3.a X=CH2 refined with riding coordinates:
 N3(H3A,H3B)
;
_olex2_submission_special_instructions 'No special instructions were received'

loop_
_space_group_symop_operation_xyz
'x, y, z'
'-x, -y, -z'

loop_
_atom_site_label
_atom_site_type_symbol
_atom_site_fract_x
_atom_site_fract_y
_atom_site_fract_z
_atom_site_U_iso_or_equiv
_atom_site_adp_type
_atom_site_occupancy
_atom_site_site_symmetry_order
_atom_site_calc_flag
_atom_site_refinement_flags_posn
_atom_site_refinement_flags_adp
_atom_site_refinement_flags_occupancy
_atom_site_disorder_assembly
_atom_site_disorder_group
Na1 Na 0.6905(3) 0.75407(17) 0.65183(12) 0.0410(4) Uani 1 1 d . . . . .
N1 N 1.1705(6) 0.4118(3) 0.6706(2) 0.0282(6) Uani 1 1 d . . . . .
N2 N 1.0456(7) 0.2506(3) 0.6966(2) 0.0294(6) Uani 1 1 d . . . . .
N3 N 0.7873(7) 0.4191(3) 0.8705(2) 0.0357(6) Uani 1 1 d . . . . .
H3A H 0.678915 0.415689 0.932885 0.043 Uiso 1 1 calc R . . . .
H3B H 0.843721 0.527479 0.854460 0.043 Uiso 1 1 calc R . . . .
N4 N 0.7961(6) 0.0814(3) 0.8134(2) 0.0270(6) Uani 1 1 d . . . . .
N5 N 0.6293(7) -0.1374(3) 0.9147(2) 0.0298(6) Uani 1 1 d . . . . .
N6 N 0.4874(7) -0.1847(3) 1.0051(2) 0.0313(6) Uani 1 1 d . . . . .
O1 O 0.2469(6) 0.8911(3) 0.58043(19) 0.0369(6) Uani 1 1 d D . . . .
H1A H 0.221(10) 1.010(3) 0.613(3) 0.044 Uiso 1 1 d DR . . . .
H1B H 0.237(10) 0.869(5) 0.5090(15) 0.044 Uiso 1 1 d DR . . . .
O2 O 1.1161(6) 0.5801(3) 0.72569(19) 0.0375(6) Uani 1 1 d . . . . .
O3 O 1.3634(6) 0.3945(3) 0.58435(19) 0.0417(6) Uani 1 1 d . . . . .
C1 C 0.8674(7) 0.2574(4) 0.7992(2) 0.0258(6) Uani 1 1 d . . . . .
C2 C 0.6421(7) 0.0479(4) 0.9103(2) 0.0261(6) Uani 1 1 d . . . . .

loop_
_atom_site_aniso_label
_atom_site_aniso_U_11
_atom_site_aniso_U_22
_atom_site_aniso_U_33
_atom_site_aniso_U_23
_atom_site_aniso_U_13
_atom_site_aniso_U_12
Na1 0.0298(7) 0.0339(7) 0.0643(9) 0.0211(6) 0.0030(6) 0.0061(5)
N1 0.0287(13) 0.0281(14) 0.0290(13) 0.0109(11) 0.0002(10) 0.0031(10)
N2 0.0341(14) 0.0248(13) 0.0314(14) 0.0126(10) 0.0038(11) 0.0024(10)
N3 0.0495(17) 0.0251(13) 0.0350(14) 0.0108(11) 0.0133(12) 0.0091(12)
N4 0.0275(13) 0.0262(13) 0.0301(13) 0.0126(10) 0.0046(10) 0.0044(10)
N5 0.0354(14) 0.0270(13) 0.0288(13) 0.0110(10) 0.0076(11) 0.0041(10)
N6 0.0377(15) 0.0283(13) 0.0315(14) 0.0134(11) 0.0093(11) 0.0075(11)
O1 0.0415(14) 0.0332(12) 0.0361(13) 0.0083(10) 0.0011(11) 0.0091(10)
O2 0.0478(14) 0.0241(11) 0.0420(13) 0.0121(9) 0.0069(10) 0.0047(10)
O3 0.0475(15) 0.0423(13) 0.0394(13) 0.0193(11) 0.0163(11) 0.0046(11)
C1 0.0215(15) 0.0291(15) 0.0287(15) 0.0116(12) 0.0002(11) 0.0035(12)
C2 0.0240(15) 0.0272(15) 0.0274(15) 0.0087(12) -0.0017(11) 0.0023(11)

loop_
_atom_type_symbol
_atom_type_description
_atom_type_scat_dispersion_real
_atom_type_scat_dispersion_imag
_atom_type_scat_source
C C 0.0033 0.0016 'International Tables Vol C Tables 4.2.6.8 and 6.1.1.4'
H H 0.0000 0.0000 'International Tables Vol C Tables 4.2.6.8 and 6.1.1.4'
N N 0.0061 0.0033 'International Tables Vol C Tables 4.2.6.8 and 6.1.1.4'
Na Na 0.0362 0.0249 'International Tables Vol C Tables 4.2.6.8 and 6.1.1.4'
O O 0.0106 0.0060 'International Tables Vol C Tables 4.2.6.8 and 6.1.1.4'

loop_
_geom_angle_atom_site_label_1
_geom_angle_atom_site_label_2
_geom_angle_atom_site_label_3
_geom_angle
_geom_angle_site_symmetry_1
_geom_angle_site_symmetry_3
_geom_angle_publ_flag
Na1 Na1 Na1 180.0 1_455 1_655 ?
N1 Na1 Na1 122.06(6) 1_455 1_655 ?
N1 Na1 Na1 57.94(6) 1_455 1_455 ?
N4 Na1 Na1 88.94(6) 1_565 1_655 ?
N4 Na1 Na1 91.06(6) 1_565 1_455 ?
N4 Na1 N1 122.95(9) 1_565 1_455 ?
N4 Na1 O2 100.22(9) 1_565 1_455 ?
N4 Na1 O3 147.59(9) 1_565 1_455 ?
N4 Na1 O3 141.60(8) 1_565 2_766 ?
O1 Na1 Na1 142.69(6) 1_655 1_455 ?
O1 Na1 Na1 37.31(6) 1_655 1_655 ?
O1 Na1 Na1 140.71(7) . 1_655 ?
O1 Na1 Na1 39.29(7) . 1_455 ?
O1 Na1 N1 150.63(9) 1_655 1_455 ?
O1 Na1 N1 93.35(9) . 1_455 ?
O1 Na1 N4 83.07(9) 1_655 1_565 ?
O1 Na1 N4 84.47(9) . 1_565 ?
O1 Na1 O1 103.40(10) . 1_655 ?
O1 Na1 O2 175.22(8) 1_655 1_455 ?
O1 Na1 O2 81.38(9) 1_655 . ?
O1 Na1 O2 80.47(9) . 1_455 ?
O1 Na1 O2 174.37(10) . . ?
O1 Na1 O3 71.77(9) . 2_766 ?
O1 Na1 O3 127.41(9) 1_655 1_455 ?
O1 Na1 O3 74.04(8) 1_655 2_766 ?
O1 Na1 O3 96.74(10) . 1_455 ?
O2 Na1 Na1 135.86(6) . 1_455 ?
O2 Na1 Na1 44.14(6) . 1_655 ?
O2 Na1 Na1 41.25(6) 1_455 1_455 ?
O2 Na1 Na1 138.75(6) 1_455 1_655 ?
O2 Na1 N1 24.95(6) 1_455 1_455 ?
O2 Na1 N1 81.07(9) . 1_455 ?
O2 Na1 N4 99.17(9) . 1_565 ?
O2 Na1 O2 94.61(9) . 1_455 ?
O2 Na1 O3 104.88(8) 1_455 2_766 ?
O2 Na1 O3 48.69(7) 1_455 1_455 ?
O2 Na1 O3 107.17(9) . 2_766 ?
O2 Na1 O3 77.88(9) . 1_455 ?
O3 Na1 Na1 108.80(6) 1_455 1_655 ?
O3 Na1 Na1 89.09(6) 2_766 1_455 ?
O3 Na1 Na1 71.20(6) 1_455 1_455 ?
O3 Na1 Na1 90.91(5) 2_766 1_655 ?
O3 Na1 N1 88.95(8) 2_766 1_455 ?
O3 Na1 N1 24.75(7) 1_455 1_455 ?
O3 Na1 O3 67.11(8) 1_455 2_766 ?
N2 N1 Na1 159.41(18) . 1_655 ?
O2 N1 Na1 60.92(14) . 1_655 ?
O2 N1 N2 125.7(2) . . ?
O3 N1 Na1 60.98(15) . 1_655 ?
O3 N1 N2 116.3(2) . . ?
O3 N1 O2 118.1(2) . . ?
N1 N2 C1 120.4(2) . . ?
H3A N3 H3B 120.0 . . ?
C1 N3 H3A 120.0 . . ?
C1 N3 H3B 120.0 . . ?
C1 N4 Na1 126.83(19) . 1_545 ?
C1 N4 C2 122.5(2) . . ?
C2 N4 Na1 107.02(18) . 1_545 ?
N6 N5 C2 118.4(2) . . ?
N5 N6 C2 119.3(2) . 2_657 ?
Na1 O1 Na1 103.40(10) . 1_455 ?
Na1 O1 H1A 120(2) . . ?
Na1 O1 H1A 94(2) 1_455 . ?
Na1 O1 H1B 115(2) . . ?
Na1 O1 H1B 112(3) 1_455 . ?
H1A O1 H1B 110(3) . . ?
Na1 O2 Na1 94.61(9) . 1_655 ?
N1 O2 Na1 122.23(18) . . ?
N1 O2 Na1 94.13(17) . 1_655 ?
Na1 O3 Na1 112.89(8) 1_655 2_766 ?
N1 O3 Na1 94.28(17) . 1_655 ?
N1 O3 Na1 140.24(19) . 2_766 ?
N3 C1 N2 123.6(3) . . ?
N3 C1 N4 126.1(3) . . ?
N4 C1 N2 110.3(2) . . ?
N5 C2 N4 113.6(2) . . ?
N5 C2 N6 122.3(3) . 2_657 ?
N6 C2 N4 124.2(2) 2_657 . ?

loop_
_geom_bond_atom_site_label_1
_geom_bond_atom_site_label_2
_geom_bond_distance
_geom_bond_site_symmetry_2
_geom_bond_publ_flag
Na1 Na1 3.752(2) 1_455 ?
Na1 Na1 3.752(2) 1_655 ?
Na1 N1 2.992(3) 1_455 ?
Na1 N4 2.601(3) 1_565 ?
Na1 O1 2.442(3) 1_655 ?
Na1 O1 2.338(3) . ?
Na1 O2 2.482(3) . ?
Na1 O2 2.621(3) 1_455 ?
Na1 O3 2.747(3) 2_766 ?
Na1 O3 2.623(3) 1_455 ?
N1 N2 1.317(3) . ?
N1 O2 1.265(3) . ?
N1 O3 1.256(3) . ?
N2 C1 1.398(4) . ?
N3 H3A 0.8600 . ?
N3 H3B 0.8600 . ?
N3 C1 1.324(4) . ?
N4 C1 1.327(4) . ?
N4 C2 1.370(4) . ?
N5 N6 1.321(3) . ?
N5 C2 1.357(4) . ?
N6 C2 1.357(4) 2_657 ?
O1 H1A 0.863(18) . ?
O1 H1B 0.831(18) . ?

loop_
_geom_hbond_atom_site_label_D
_geom_hbond_atom_site_label_H
_geom_hbond_atom_site_label_A
_geom_hbond_distance_DH
_geom_hbond_distance_HA
_geom_hbond_distance_DA
_geom_hbond_angle_DHA
_geom_hbond_site_symmetry_A
_geom_hbond_publ_flag
N3 H3A N6 0.86 2.04 2.670(3) 129.4 2_657 yes
N3 H3B N5 0.86 2.59 3.261(4) 135.9 1_565 yes
N3 H3B O2 0.86 1.95 2.580(3) 128.7 . yes
O1 H1A N2 0.863(18) 1.97(2) 2.811(4) 166(3) 1_465 yes
O1 H1B N2 0.831(18) 2.56(2) 3.344(4) 158(3) 2_666 yes

loop_
_geom_torsion_atom_site_label_1
_geom_torsion_atom_site_label_2
_geom_torsion_atom_site_label_3
_geom_torsion_atom_site_label_4
_geom_torsion
_geom_torsion_site_symmetry_1
_geom_torsion_site_symmetry_2
_geom_torsion_site_symmetry_3
_geom_torsion_site_symmetry_4
_geom_torsion_publ_flag
Na1 N1 N2 C1 94.9(5) 1_655 . . . ?
Na1 N1 O2 Na1 98.10(17) 1_655 . . . ?
Na1 N1 O3 Na1 -134.4(3) 1_655 . . 2_766 ?
Na1 N4 C1 N2 -28.3(3) 1_545 . . . ?
Na1 N4 C1 N3 152.1(2) 1_545 . . . ?
Na1 N4 C2 N5 27.4(3) 1_545 . . . ?
Na1 N4 C2 N6 -152.6(2) 1_545 . . 2_657 ?
N1 N2 C1 N3 5.6(4) . . . . ?
N1 N2 C1 N4 -173.9(2) . . . . ?
N2 N1 O2 Na1 156.8(2) . . . 1_655 ?
N2 N1 O2 Na1 -105.1(3) . . . . ?
N2 N1 O3 Na1 68.7(4) . . . 2_766 ?
N2 N1 O3 Na1 -156.9(2) . . . 1_655 ?
N6 N5 C2 N4 179.6(2) . . . . ?
N6 N5 C2 N6 -0.4(5) . . . 2_657 ?
O2 N1 N2 C1 -7.2(4) . . . . ?
O2 N1 O3 Na1 -112.2(3) . . . 2_766 ?
O2 N1 O3 Na1 22.2(3) . . . 1_655 ?
O3 N1 N2 C1 171.9(3) . . . . ?
O3 N1 O2 Na1 -22.2(3) . . . 1_655 ?
O3 N1 O2 Na1 75.9(3) . . . . ?
C1 N4 C2 N5 -172.8(2) . . . . ?
C1 N4 C2 N6 7.3(4) . . . 2_657 ?
C2 N4 C1 N2 176.0(2) . . . . ?
C2 N4 C1 N3 -3.5(4) . . . . ?
C2 N5 N6 C2 0.4(4) . . . 2_657 ?
